data_7003519
loop_
_publ_author_name
'Davis, Martin F.'
'Levason, William'
'Reid, Gillian'
'Webster, Michael'

_publ_section_title
;
 Complexes of germanium(iv) fluoride with phosphane ligands: structural
 and spectroscopic authentication of germanium(iv) phosphane complexes
;
_journal_issue 17
_journal_name_full 'Dalton Transactions'
_journal_page_first 2261
_journal_page_last 2269
_journal_paper_doi 10.1039/b716765b
_journal_year 2008
_chemical_formula_moiety 'C12 H30 As2 Cl4 Ge'
_chemical_formula_sum 'C12 H30 As2 Cl4 Ge'
_chemical_formula_weight 538.59
_chemical_name_common trans-tetrachloridobis(triethylarsane)germanium(IV)
_chemical_name_systematic
;
trans-tetrachloridobis(triethylarsane)germanium(IV)
;
_space_group_IT_number 14
_symmetry_cell_setting monoclinic
_symmetry_Int_Tables_number 14
_symmetry_space_group_name_Hall '-P 2yn'
_symmetry_space_group_name_H-M 'P 1 21/n 1'
_atom_sites_solution_hydrogens geom
_atom_sites_solution_primary direct
_atom_sites_solution_secondary difmap
_audit_creation_date 2007-08-19
_audit_creation_method 'SHELXL-97 + hand edit'
_cell_angle_alpha 90.00
_cell_angle_beta 93.721(15)
_cell_angle_gamma 90.00
_cell_formula_units_Z 2
_cell_length_a 7.849(2)
_cell_length_b 13.643(4)
_cell_length_c 9.537(3)
_cell_measurement_reflns_used 13122
_cell_measurement_temperature 120(2)
_cell_measurement_theta_max 27.48
_cell_measurement_theta_min 2.91
_cell_volume 1019.1(5)
_computing_structure_refinement 'SHELXL-97 (Sheldrick, 1997)'
_computing_structure_solution 'SHELXS-97 (Sheldrick, 1997)'
_diffrn_ambient_temperature 120(2)
_diffrn_measured_fraction_theta_full 0.991
_diffrn_measured_fraction_theta_max 0.991
_diffrn_measurement_device_type 'Bruker-Nonius 95mm CCD camera on \k-goniostat'
_diffrn_measurement_method '\f & \w scans'
_diffrn_radiation_monochromator '10cm confocal mirrors'
_diffrn_radiation_source 'Bruker-Nonius FR591 rotating anode'
_diffrn_radiation_type MoK\a
_diffrn_radiation_wavelength 0.71073
_diffrn_reflns_av_R_equivalents 0.0792
_diffrn_reflns_av_sigmaI/netI 0.0794
_diffrn_reflns_limit_h_max 10
_diffrn_reflns_limit_h_min -10
_diffrn_reflns_limit_k_max 17
_diffrn_reflns_limit_k_min -17
_diffrn_reflns_limit_l_max 12
_diffrn_reflns_limit_l_min -10
_diffrn_reflns_number 9942
_diffrn_reflns_theta_full 27.57
_diffrn_reflns_theta_max 27.57
_diffrn_reflns_theta_min 3.26
_diffrn_standards_decay_% 0
_diffrn_standards_number 0
_exptl_absorpt_coefficient_mu 5.238
_exptl_absorpt_correction_T_max 1.0000
_exptl_absorpt_correction_T_min 0.7130
_exptl_absorpt_correction_type multi-scan
_exptl_absorpt_process_details 'G.M. Sheldrick, (2007). SADABS. Version 2007/2. Bruker AXS Inc.'
_exptl_crystal_colour colourless
_exptl_crystal_density_diffrn 1.755
_exptl_crystal_density_method 'not measured'
_exptl_crystal_description block
_exptl_crystal_F_000 536
_exptl_crystal_size_max 0.06
_exptl_crystal_size_mid 0.03
_exptl_crystal_size_min 0.02
_refine_diff_density_max 1.001
_refine_diff_density_min -0.808
_refine_diff_density_rms 0.221
_refine_ls_extinction_method none
_refine_ls_goodness_of_fit_ref 1.212
_refine_ls_hydrogen_treatment noref
_refine_ls_matrix_type full
_refine_ls_number_parameters 91
_refine_ls_number_reflns 2340
_refine_ls_number_restraints 0
_refine_ls_restrained_S_all 1.212
_refine_ls_R_factor_all 0.1137
_refine_ls_R_factor_gt 0.0672
_refine_ls_shift/su_max 0.000
_refine_ls_shift/su_mean 0.000
_refine_ls_structure_factor_coef Fsqd
_refine_ls_weighting_details 'w=1/[\s^2^(Fo^2^)+(0.0000P)^2^+9.8379P] where P=(Fo^2^+2Fc^2^)/3'
_refine_ls_weighting_scheme calc
_refine_ls_wR_factor_gt 0.1095
_refine_ls_wR_factor_ref 0.1259
_reflns_number_gt 1660
_reflns_number_total 2340
_reflns_threshold_expression I>2sigma(I)
_cod_data_source_file b716765b.txt
_cod_data_source_block 07mfd015_[C12H30As2Cl4Ge]
_cod_original_sg_symbol_H-M 'P 21/n'
_cod_database_code 7003519

loop_
_symmetry_equiv_pos_as_xyz
'x, y, z'
'-x+1/2, y+1/2, -z+1/2'
'-x, -y, -z'
'x-1/2, -y-1/2, z-1/2'

loop_
_atom_site_label
_atom_site_type_symbol
_atom_site_fract_x
_atom_site_fract_y
_atom_site_fract_z
_atom_site_U_iso_or_equiv
_atom_site_adp_type
_atom_site_occupancy
_atom_site_symmetry_multiplicity
_atom_site_calc_flag
_atom_site_refinement_flags
_atom_site_disorder_assembly
_atom_site_disorder_group
Ge1 Ge 0.0000 0.0000 0.0000 0.0168(3) Uani 1 2 d S . .
Cl1 Cl 0.1948(2) -0.12296(14) 0.0665(2) 0.0233(4) Uani 1 1 d . . .
Cl2 Cl 0.1680(2) 0.04853(14) -0.1794(2) 0.0227(4) Uani 1 1 d . . .
As1 As 0.17173(9) 0.11468(6) 0.15540(8) 0.0176(2) Uani 1 1 d . . .
C1 C 0.4135(10) 0.0952(6) 0.1373(9) 0.0275(19) Uani 1 1 d . . .
H1A H 0.4401 0.0248 0.1507 0.033 Uiso 1 1 calc R . .
H1B H 0.4408 0.1132 0.0408 0.033 Uiso 1 1 calc R . .
C2 C 0.5270(10) 0.1544(6) 0.2412(9) 0.030(2) Uani 1 1 d . . .
H2A H 0.5038 0.2244 0.2273 0.046 Uiso 1 1 calc R . .
H2B H 0.6471 0.1411 0.2260 0.046 Uiso 1 1 calc R . .
H2C H 0.5033 0.1359 0.3373 0.046 Uiso 1 1 calc R . .
C3 C 0.1302(10) 0.2513(6) 0.1062(9) 0.0241(18) Uani 1 1 d . . .
H3A H 0.2342 0.2896 0.1338 0.029 Uiso 1 1 calc R . .
H3B H 0.1105 0.2563 0.0029 0.029 Uiso 1 1 calc R . .
C4 C -0.0196(10) 0.2973(6) 0.1735(10) 0.031(2) Uani 1 1 d . . .
H4A H -0.1245 0.2620 0.1435 0.046 Uiso 1 1 calc R . .
H4B H -0.0304 0.3661 0.1446 0.046 Uiso 1 1 calc R . .
H4C H -0.0011 0.2937 0.2760 0.046 Uiso 1 1 calc R . .
C5 C 0.1364(10) 0.1062(6) 0.3535(8) 0.0240(17) Uani 1 1 d . . .
H5A H 0.1950 0.1618 0.4027 0.029 Uiso 1 1 calc R . .
H5B H 0.0128 0.1121 0.3669 0.029 Uiso 1 1 calc R . .
C6 C 0.2037(11) 0.0089(7) 0.4201(9) 0.0300(19) Uani 1 1 d . . .
H6A H 0.1473 -0.0465 0.3709 0.045 Uiso 1 1 calc R . .
H6B H 0.1791 0.0072 0.5195 0.045 Uiso 1 1 calc R . .
H6C H 0.3273 0.0044 0.4120 0.045 Uiso 1 1 calc R . .

loop_
_atom_site_aniso_label
_atom_site_aniso_U_11
_atom_site_aniso_U_22
_atom_site_aniso_U_33
_atom_site_aniso_U_23
_atom_site_aniso_U_13
_atom_site_aniso_U_12
Ge1 0.0174(5) 0.0167(6) 0.0164(6) -0.0007(5) 0.0019(4) 0.0002(5)
Cl1 0.0231(9) 0.0200(10) 0.0264(10) 0.0005(8) -0.0018(7) 0.0017(8)
Cl2 0.0239(9) 0.0266(10) 0.0181(10) 0.0004(8) 0.0044(7) -0.0049(8)
As1 0.0183(4) 0.0176(4) 0.0169(4) -0.0014(3) 0.0013(3) -0.0003(3)
C1 0.024(4) 0.025(5) 0.034(5) -0.002(4) 0.006(4) -0.003(3)
C2 0.023(4) 0.026(4) 0.042(6) -0.008(4) -0.002(4) -0.007(4)
C3 0.022(4) 0.017(4) 0.032(5) -0.001(3) -0.007(3) -0.003(3)
C4 0.026(4) 0.025(5) 0.040(5) -0.006(4) -0.007(4) 0.003(4)
C5 0.029(4) 0.024(4) 0.020(4) 0.001(3) 0.005(3) -0.005(4)
C6 0.029(4) 0.039(5) 0.022(4) 0.006(4) 0.002(3) 0.005(4)

loop_
_atom_type_symbol
_atom_type_description
_atom_type_scat_dispersion_real
_atom_type_scat_dispersion_imag
_atom_type_scat_source
C C 0.0033 0.0016 'International Tables Vol C Tables 4.2.6.8 and 6.1.1.4'
H H 0.0000 0.0000 'International Tables Vol C Tables 4.2.6.8 and 6.1.1.4'
Cl Cl 0.1484 0.1585 'International Tables Vol C Tables 4.2.6.8 and 6.1.1.4'
As As 0.0499 2.0058 'International Tables Vol C Tables 4.2.6.8 and 6.1.1.4'
Ge Ge 0.1547 1.8001 'International Tables Vol C Tables 4.2.6.8 and 6.1.1.4'

loop_
_geom_angle_atom_site_label_1
_geom_angle_atom_site_label_2
_geom_angle_atom_site_label_3
_geom_angle
_geom_angle_site_symmetry_1
_geom_angle_site_symmetry_3
_geom_angle_publ_flag
Cl2 Ge1 Cl2 180.00(11) . 3 ?
Cl2 Ge1 Cl1 89.33(7) . 3 ?
Cl2 Ge1 Cl1 90.67(7) 3 3 ?
Cl2 Ge1 Cl1 90.67(7) . . ?
Cl2 Ge1 Cl1 89.33(7) 3 . ?
Cl1 Ge1 Cl1 180.00(13) 3 . ?
Cl2 Ge1 As1 87.03(5) . . ?
Cl2 Ge1 As1 92.97(5) 3 . ?
Cl1 Ge1 As1 91.71(5) 3 . ?
Cl1 Ge1 As1 88.29(5) . . ?
Cl2 Ge1 As1 92.97(5) . 3 ?
Cl2 Ge1 As1 87.03(5) 3 3 ?
Cl1 Ge1 As1 88.29(5) 3 3 ?
Cl1 Ge1 As1 91.71(5) . 3 ?
As1 Ge1 As1 180.00(4) . 3 ?
C5 As1 C1 106.4(4) . . ?
C5 As1 C3 105.1(4) . . ?
C1 As1 C3 105.1(3) . . ?
C5 As1 Ge1 116.0(2) . . ?
C1 As1 Ge1 110.9(2) . . ?
C3 As1 Ge1 112.5(2) . . ?
C2 C1 As1 113.9(6) . . ?
C2 C1 H1A 108.8 . . ?
As1 C1 H1A 108.8 . . ?
C2 C1 H1B 108.8 . . ?
As1 C1 H1B 108.8 . . ?
H1A C1 H1B 107.7 . . ?
C1 C2 H2A 109.5 . . ?
C1 C2 H2B 109.5 . . ?
H2A C2 H2B 109.5 . . ?
C1 C2 H2C 109.5 . . ?
H2A C2 H2C 109.5 . . ?
H2B C2 H2C 109.5 . . ?
C4 C3 As1 114.7(6) . . ?
C4 C3 H3A 108.6 . . ?
As1 C3 H3A 108.6 . . ?
C4 C3 H3B 108.6 . . ?
As1 C3 H3B 108.6 . . ?
H3A C3 H3B 107.6 . . ?
C3 C4 H4A 109.5 . . ?
C3 C4 H4B 109.5 . . ?
H4A C4 H4B 109.5 . . ?
C3 C4 H4C 109.5 . . ?
H4A C4 H4C 109.5 . . ?
H4B C4 H4C 109.5 . . ?
C6 C5 As1 112.7(5) . . ?
C6 C5 H5A 109.1 . . ?
As1 C5 H5A 109.1 . . ?
C6 C5 H5B 109.1 . . ?
As1 C5 H5B 109.1 . . ?
H5A C5 H5B 107.8 . . ?
C5 C6 H6A 109.5 . . ?
C5 C6 H6B 109.5 . . ?
H6A C6 H6B 109.5 . . ?
C5 C6 H6C 109.5 . . ?
H6A C6 H6C 109.5 . . ?
H6B C6 H6C 109.5 . . ?

loop_
_geom_bond_atom_site_label_1
_geom_bond_atom_site_label_2
_geom_bond_distance
_geom_bond_site_symmetry_2
_geom_bond_publ_flag
Ge1 Cl2 2.3233(19) . ?
Ge1 Cl2 2.3233(19) 3 ?
Ge1 Cl1 2.3296(19) 3 ?
Ge1 Cl1 2.3296(19) . ?
Ge1 As1 2.4904(9) . ?
Ge1 As1 2.4904(9) 3 ?
As1 C5 1.930(8) . ?
As1 C1 1.935(8) . ?
As1 C3 1.944(8) . ?
C1 C2 1.521(11) . ?
C1 H1A 0.9900 . ?
C1 H1B 0.9900 . ?
C2 H2A 0.9800 . ?
C2 H2B 0.9800 . ?
C2 H2C 0.9800 . ?
C3 C4 1.512(11) . ?
C3 H3A 0.9900 . ?
C3 H3B 0.9900 . ?
C4 H4A 0.9800 . ?
C4 H4B 0.9800 . ?
C4 H4C 0.9800 . ?
C5 C6 1.551(11) . ?
C5 H5A 0.9900 . ?
C5 H5B 0.9900 . ?
C6 H6A 0.9800 . ?
C6 H6B 0.9800 . ?
C6 H6C 0.9800 . ?

loop_
_geom_torsion_atom_site_label_1
_geom_torsion_atom_site_label_2
_geom_torsion_atom_site_label_3
_geom_torsion_atom_site_label_4
_geom_torsion
_geom_torsion_site_symmetry_1
_geom_torsion_site_symmetry_2
_geom_torsion_site_symmetry_3
_geom_torsion_site_symmetry_4
_geom_torsion_publ_flag
Cl2 Ge1 As1 C5 -170.3(3) . . . . ?
Cl2 Ge1 As1 C5 9.7(3) 3 . . . ?
Cl1 Ge1 As1 C5 100.4(3) 3 . . . ?
Cl1 Ge1 As1 C5 -79.6(3) . . . . ?
Cl2 Ge1 As1 C1 -48.8(3) . . . . ?
Cl2 Ge1 As1 C1 131.2(3) 3 . . . ?
Cl1 Ge1 As1 C1 -138.0(3) 3 . . . ?
Cl1 Ge1 As1 C1 42.0(3) . . . . ?
Cl2 Ge1 As1 C3 68.6(3) . . . . ?
Cl2 Ge1 As1 C3 -111.4(3) 3 . . . ?
Cl1 Ge1 As1 C3 -20.6(3) 3 . . . ?
Cl1 Ge1 As1 C3 159.4(3) . . . . ?
C5 As1 C1 C2 -46.3(7) . . . . ?
C3 As1 C1 C2 64.8(7) . . . . ?
Ge1 As1 C1 C2 -173.3(5) . . . . ?
C5 As1 C3 C4 -40.7(6) . . . . ?
C1 As1 C3 C4 -152.8(6) . . . . ?
Ge1 As1 C3 C4 86.4(6) . . . . ?
C1 As1 C5 C6 -55.6(6) . . . . ?
C3 As1 C5 C6 -166.7(6) . . . . ?
Ge1 As1 C5 C6 68.3(6) . . . . ?
